data_7004272
loop_
_publ_author_name
'Liu, Na'
'Yue, Qi'
'Wang, Yan-Qin'
'Cheng, Ai-Ling'
'Gao, En-Qing'

_publ_section_title
;
 Coordination compounds of bis(5-tetrazolyl)amine with manganese(ii),
 zinc(ii) and cadmium(ii): synthesis, structure and magnetic properties
;
_journal_issue 34
_journal_name_full 'Dalton Transactions'
_journal_page_first 4621
_journal_paper_doi 10.1039/b804996c
_journal_year 2008
_chemical_formula_sum 'C2 H8 Mn N9 O3.5'
_chemical_formula_weight 269.11
_chemical_name_systematic
;
?
;
_space_group_IT_number 18
_symmetry_cell_setting orthorhombic
_symmetry_space_group_name_Hall 'P 2 2ab'
_symmetry_space_group_name_H-M 'P 21 21 2'
_atom_sites_solution_hydrogens geom
_atom_sites_solution_primary direct
_atom_sites_solution_secondary difmap
_audit_creation_method SHELXL-97
_cell_angle_alpha 90.00
_cell_angle_beta 90.00
_cell_angle_gamma 90.00
_cell_formula_units_Z 8
_cell_length_a 10.2789(9)
_cell_length_b 24.033(2)
_cell_length_c 7.4222(6)
_cell_measurement_reflns_used 8168
_cell_measurement_temperature 293(2)
_cell_measurement_theta_max 27.49
_cell_measurement_theta_min 2.61
_cell_volume 1833.5(3)
_computing_cell_refinement 'Bruker SMART'
_computing_data_collection 'Bruker SMART'
_computing_data_reduction 'Bruker SAINT'
_computing_molecular_graphics 'Bruker SHELXTL'
_computing_publication_material 'Bruker SHELXTL'
_computing_structure_refinement 'Bruker SHELXTL'
_computing_structure_solution 'Bruker SHELXTL'
_diffrn_ambient_temperature 293(2)
_diffrn_measured_fraction_theta_full 0.992
_diffrn_measured_fraction_theta_max 0.992
_diffrn_measurement_device_type 'CCD area detector'
_diffrn_measurement_method 'phi and omega scans'
_diffrn_radiation_monochromator graphite
_diffrn_radiation_source 'sealed tube'
_diffrn_radiation_type MoK\a
_diffrn_radiation_wavelength 0.71073
_diffrn_reflns_av_R_equivalents 0.0197
_diffrn_reflns_av_sigmaI/netI 0.0286
_diffrn_reflns_limit_h_max 11
_diffrn_reflns_limit_h_min -13
_diffrn_reflns_limit_k_max 30
_diffrn_reflns_limit_k_min -30
_diffrn_reflns_limit_l_max 9
_diffrn_reflns_limit_l_min -9
_diffrn_reflns_number 11478
_diffrn_reflns_theta_full 27.50
_diffrn_reflns_theta_max 27.50
_diffrn_reflns_theta_min 2.15
_exptl_absorpt_coefficient_mu 1.456
_exptl_absorpt_correction_T_max 0.8680
_exptl_absorpt_correction_T_min 0.6691
_exptl_absorpt_correction_type none
_exptl_crystal_colour colorless
_exptl_crystal_density_diffrn 1.950
_exptl_crystal_density_method 'not measured'
_exptl_crystal_description block
_exptl_crystal_F_000 1088
_exptl_crystal_size_max 0.30
_exptl_crystal_size_mid 0.10
_exptl_crystal_size_min 0.10
_refine_diff_density_max 0.230
_refine_diff_density_min -0.216
_refine_diff_density_rms 0.052
_refine_ls_abs_structure_details 'Flack H D (1983), Acta Cryst. A39, 876-881'
_refine_ls_abs_structure_Flack 0.011(10)
_refine_ls_extinction_coef 0.0126(5)
_refine_ls_extinction_expression Fc^*^=kFc[1+0.001xFc^2^\l^3^/sin(2\q)]^-1/4^
_refine_ls_extinction_method SHELXL
_refine_ls_goodness_of_fit_ref 1.030
_refine_ls_hydrogen_treatment mixed
_refine_ls_matrix_type full
_refine_ls_number_parameters 346
_refine_ls_number_reflns 4201
_refine_ls_number_restraints 0
_refine_ls_restrained_S_all 1.030
_refine_ls_R_factor_all 0.0206
_refine_ls_R_factor_gt 0.0196
_refine_ls_shift/su_max 0.002
_refine_ls_shift/su_mean 0.000
_refine_ls_structure_factor_coef Fsqd
_refine_ls_weighting_details 'calc w=1/[\s^2^(Fo^2^)+(0.0268P)^2^+0.0000P] where P=(Fo^2^+2Fc^2^)/3'
_refine_ls_weighting_scheme calc
_refine_ls_wR_factor_gt 0.0483
_refine_ls_wR_factor_ref 0.0487
_reflns_number_gt 4051
_reflns_number_total 4201
_reflns_threshold_expression >2sigma(I)
_cod_data_source_file b804996c.txt
_cod_data_source_block 4
_cod_depositor_comments
;
The following automatic conversions were performed:
'_symmetry_cell_setting' value 'Orthorhombic' changed to 'orthorhombic'
according to '/home/saulius/struct/CIF-dictionaries/cif_core.dic'
dictionary named 'cif_core.dic' version 2.4.1 from 2010-06-29.

Automatic conversion script
Id: cif_fix_enum 1527 2010-12-29 10:47:43Z saulius 
;
_cod_original_sg_symbol_H-M 'P2(1)2(1)2 '
_cod_original_formula_sum 'C2 H8 Mn N9 O3.50'
_cod_database_code 7004272

loop_
_symmetry_equiv_pos_as_xyz
'x, y, z'
'-x, -y, z'
'-x+1/2, y+1/2, -z'
'x+1/2, -y+1/2, -z'

loop_
_atom_site_label
_atom_site_type_symbol
_atom_site_fract_x
_atom_site_fract_y
_atom_site_fract_z
_atom_site_U_iso_or_equiv
_atom_site_adp_type
_atom_site_occupancy
_atom_site_symmetry_multiplicity
_atom_site_calc_flag
_atom_site_refinement_flags
_atom_site_disorder_assembly
_atom_site_disorder_group
Mn1 Mn -0.00283(2) 0.662684(9) 0.02527(3) 0.01660(7) Uani 1 1 d . . .
Mn2 Mn 0.36375(2) 0.436187(9) 0.52248(4) 0.01735(7) Uani 1 1 d . . .
C1 C 0.30611(14) 0.63369(6) 0.0308(2) 0.0195(3) Uani 1 1 d . . .
C2 C 0.26892(14) 0.73284(6) 0.0162(2) 0.0182(3) Uani 1 1 d . . .
C3 C 0.49154(15) 0.31219(6) 0.4848(2) 0.0197(3) Uani 1 1 d . . .
C4 C 0.65456(15) 0.38337(6) 0.5456(2) 0.0188(3) Uani 1 1 d . . .
N1 N 0.18456(13) 0.61733(5) 0.0641(2) 0.0211(3) Uani 1 1 d . . .
N2 N 0.19506(14) 0.56233(6) 0.1039(2) 0.0259(3) Uani 1 1 d . . .
N3 N 0.31587(15) 0.54783(6) 0.0903(2) 0.0281(4) Uani 1 1 d . . .
N4 N 0.39098(13) 0.59193(6) 0.0440(3) 0.0272(3) Uani 1 1 d . . .
N5 N 0.34392(13) 0.68688(6) -0.0109(2) 0.0285(4) Uani 1 1 d . . .
H5 H 0.424(2) 0.6917(8) -0.028(3) 0.035(6) Uiso 1 1 d . . .
N6 N 0.14026(12) 0.73248(5) 0.0343(2) 0.0229(3) Uani 1 1 d . . .
N7 N 0.10803(13) 0.78645(6) 0.0595(3) 0.0294(4) Uani 1 1 d . . .
N8 N 0.21163(13) 0.81708(6) 0.0539(3) 0.0295(4) Uani 1 1 d . . .
N9 N 0.31706(12) 0.78445(5) 0.0265(2) 0.0220(3) Uani 1 1 d . . .
N10 N 0.38972(13) 0.34597(5) 0.4706(2) 0.0229(3) Uani 1 1 d . . .
N11 N 0.28780(14) 0.31110(6) 0.4398(2) 0.0283(4) Uani 1 1 d . . .
N12 N 0.32836(14) 0.26028(6) 0.4375(2) 0.0303(4) Uani 1 1 d . . .
N13 N 0.45904(13) 0.25915(6) 0.4656(2) 0.0276(3) Uani 1 1 d . . .
N14 N 0.61673(13) 0.32934(6) 0.5174(3) 0.0278(4) Uani 1 1 d . . .
H14 H 0.6670(19) 0.3068(8) 0.528(3) 0.026(5) Uiso 1 1 d . . .
N15 N 0.58226(12) 0.42887(5) 0.5244(2) 0.0181(3) Uani 1 1 d . . .
N16 N 0.66432(13) 0.47135(6) 0.56559(19) 0.0203(3) Uani 1 1 d . . .
N17 N 0.77824(14) 0.45170(6) 0.6083(2) 0.0237(3) Uani 1 1 d . . .
N18 N 0.77573(14) 0.39571(6) 0.5980(2) 0.0231(3) Uani 1 1 d . . .
O1 O -0.04045(15) 0.67034(7) 0.30741(19) 0.0298(3) Uani 1 1 d . . .
H1WB H -0.013(3) 0.6934(11) 0.359(4) 0.049(8) Uiso 1 1 d . . .
H1WA H -0.122(3) 0.6689(12) 0.345(4) 0.072(9) Uiso 1 1 d . . .
O2 O -0.10653(13) 0.58362(5) 0.0277(2) 0.0308(3) Uani 1 1 d . . .
H2WB H -0.065(2) 0.5565(10) -0.027(4) 0.051(7) Uiso 1 1 d . . .
H2WA H -0.181(3) 0.5747(11) 0.072(4) 0.060(8) Uiso 1 1 d . . .
O3 O 0.00493(14) 0.65379(5) -0.27210(16) 0.0232(3) Uani 1 1 d . . .
H3WB H -0.003(3) 0.6838(11) -0.311(3) 0.049(8) Uiso 1 1 d . . .
H3WA H 0.085(3) 0.6405(12) -0.322(4) 0.075(9) Uiso 1 1 d . . .
O4 O 0.15483(12) 0.42724(6) 0.5285(2) 0.0315(3) Uani 1 1 d . . .
H4WB H 0.104(2) 0.4497(9) 0.473(4) 0.045(7) Uiso 1 1 d . . .
H4WA H 0.113(2) 0.4051(11) 0.579(4) 0.049(8) Uiso 1 1 d . . .
O5 O 0.36040(15) 0.44579(6) 0.22765(17) 0.0276(3) Uani 1 1 d . . .
H5WA H 0.355(2) 0.4797(10) 0.172(3) 0.045(7) Uiso 1 1 d . . .
H5WB H 0.425(3) 0.4311(12) 0.190(4) 0.060(9) Uiso 1 1 d . . .
O6 O 0.37292(16) 0.42161(6) 0.81352(18) 0.0301(3) Uani 1 1 d . . .
H6WB H 0.456(3) 0.4204(13) 0.858(4) 0.083(11) Uiso 1 1 d . . .
H6WA H 0.350(3) 0.3906(13) 0.846(4) 0.081(11) Uiso 1 1 d . . .
O7 O 0.0000 0.5000 -0.1832(3) 0.0293(4) Uani 1 2 d S . .
H7WB H 0.052(2) 0.5123(10) -0.251(3) 0.039(7) Uiso 1 1 d . . .
O8 O 1.0000 0.5000 0.3267(3) 0.0315(4) Uani 1 2 d S . .
H8WA H 0.951(2) 0.4817(10) 0.275(3) 0.046(8) Uiso 1 1 d . . .

loop_
_atom_site_aniso_label
_atom_site_aniso_U_11
_atom_site_aniso_U_22
_atom_site_aniso_U_33
_atom_site_aniso_U_23
_atom_site_aniso_U_13
_atom_site_aniso_U_12
Mn1 0.01195(11) 0.01457(12) 0.02329(12) -0.00011(9) 0.00048(10) -0.00017(9)
Mn2 0.01535(11) 0.01287(11) 0.02382(13) 0.00031(10) -0.00054(10) 0.00063(9)
C1 0.0131(7) 0.0171(8) 0.0284(8) -0.0010(7) 0.0013(7) 0.0011(6)
C2 0.0141(7) 0.0160(7) 0.0244(8) 0.0014(7) 0.0007(7) -0.0014(5)
C3 0.0195(7) 0.0139(7) 0.0258(8) -0.0003(6) -0.0047(8) 0.0006(6)
C4 0.0163(7) 0.0158(7) 0.0245(8) 0.0001(6) -0.0018(7) -0.0007(6)
N1 0.0153(6) 0.0154(7) 0.0327(9) 0.0039(6) 0.0018(6) -0.0009(5)
N2 0.0191(7) 0.0180(7) 0.0404(9) 0.0062(7) -0.0003(6) 0.0010(6)
N3 0.0222(8) 0.0197(8) 0.0425(9) 0.0070(7) -0.0012(7) 0.0030(6)
N4 0.0173(7) 0.0178(7) 0.0464(10) 0.0033(7) 0.0002(7) 0.0022(5)
N5 0.0124(7) 0.0161(7) 0.0569(11) 0.0029(7) 0.0087(7) -0.0006(5)
N6 0.0130(6) 0.0165(6) 0.0393(8) -0.0005(6) 0.0008(7) 0.0007(5)
N7 0.0152(7) 0.0142(7) 0.0587(12) -0.0039(7) 0.0018(7) 0.0004(5)
N8 0.0139(7) 0.0180(7) 0.0568(11) -0.0040(7) 0.0015(7) -0.0004(5)
N9 0.0129(6) 0.0165(7) 0.0367(8) 0.0004(6) 0.0004(6) -0.0007(5)
N10 0.0177(6) 0.0148(7) 0.0361(8) -0.0012(6) -0.0058(6) -0.0004(5)
N11 0.0190(7) 0.0160(7) 0.0498(11) -0.0005(7) -0.0071(7) -0.0043(6)
N12 0.0218(7) 0.0154(7) 0.0539(11) -0.0029(7) -0.0082(7) -0.0014(6)
N13 0.0205(7) 0.0141(6) 0.0480(9) -0.0022(7) -0.0073(7) -0.0001(5)
N14 0.0169(7) 0.0111(6) 0.0554(10) -0.0027(7) -0.0082(7) 0.0026(5)
N15 0.0159(6) 0.0117(6) 0.0267(7) 0.0003(6) -0.0034(6) -0.0007(5)
N16 0.0168(7) 0.0156(7) 0.0285(8) -0.0005(6) -0.0023(6) -0.0011(5)
N17 0.0192(7) 0.0159(7) 0.0361(8) 0.0004(6) -0.0053(6) -0.0013(5)
N18 0.0169(7) 0.0145(7) 0.0380(8) -0.0003(6) -0.0060(6) 0.0007(5)
O1 0.0250(8) 0.0379(9) 0.0265(7) -0.0075(6) 0.0043(6) -0.0068(6)
O2 0.0240(7) 0.0211(7) 0.0471(9) -0.0017(7) 0.0046(6) -0.0055(5)
O3 0.0227(7) 0.0217(7) 0.0251(6) 0.0020(5) 0.0041(5) 0.0057(6)
O4 0.0173(6) 0.0258(7) 0.0515(9) 0.0042(7) 0.0007(6) -0.0026(5)
O5 0.0344(8) 0.0230(7) 0.0256(7) 0.0045(5) 0.0018(6) 0.0084(6)
O6 0.0329(8) 0.0316(8) 0.0259(7) 0.0055(6) -0.0004(6) -0.0052(6)
O7 0.0260(11) 0.0302(11) 0.0316(10) 0.000 0.000 -0.0041(9)
O8 0.0284(11) 0.0320(11) 0.0341(10) 0.000 0.000 -0.0068(10)

loop_
_atom_type_symbol
_atom_type_description
_atom_type_scat_dispersion_real
_atom_type_scat_dispersion_imag
_atom_type_scat_source
C C 0.0033 0.0016 'International Tables Vol C Tables 4.2.6.8 and 6.1.1.4'
N N 0.0061 0.0033 'International Tables Vol C Tables 4.2.6.8 and 6.1.1.4'
H H 0.0000 0.0000 'International Tables Vol C Tables 4.2.6.8 and 6.1.1.4'
Mn Mn 0.3368 0.7283 'International Tables Vol C Tables 4.2.6.8 and 6.1.1.4'
O O 0.0106 0.0060 'International Tables Vol C Tables 4.2.6.8 and 6.1.1.4'

loop_
_geom_angle_atom_site_label_1
_geom_angle_atom_site_label_2
_geom_angle_atom_site_label_3
_geom_angle
_geom_angle_site_symmetry_1
_geom_angle_site_symmetry_3
_geom_angle_publ_flag
O1 Mn1 O2 88.77(6) . . ?
O1 Mn1 O3 171.62(6) . . ?
O2 Mn1 O3 86.65(6) . . ?
O1 Mn1 N1 94.10(6) . . ?
O2 Mn1 N1 89.73(5) . . ?
O3 Mn1 N1 92.89(5) . . ?
O1 Mn1 N6 91.44(6) . . ?
O2 Mn1 N6 167.85(5) . . ?
O3 Mn1 N6 94.51(5) . . ?
N1 Mn1 N6 78.14(5) . . ?
O1 Mn1 N9 88.30(6) . 4_465 ?
O2 Mn1 N9 95.18(5) . 4_465 ?
O3 Mn1 N9 85.13(6) . 4_465 ?
N1 Mn1 N9 174.59(5) . 4_465 ?
N6 Mn1 N9 96.98(5) . 4_465 ?
O4 Mn2 O6 90.37(6) . . ?
O4 Mn2 O5 90.89(6) . . ?
O6 Mn2 O5 176.44(6) . . ?
O4 Mn2 N10 91.49(5) . . ?
O6 Mn2 N10 90.56(6) . . ?
O5 Mn2 N10 86.09(6) . . ?
O4 Mn2 N15 169.69(5) . . ?
O6 Mn2 N15 86.47(6) . . ?
O5 Mn2 N15 91.72(6) . . ?
N10 Mn2 N15 78.74(5) . . ?
O4 Mn2 N16 88.17(5) . 2_665 ?
O6 Mn2 N16 91.33(5) . 2_665 ?
O5 Mn2 N16 92.04(5) . 2_665 ?
N10 Mn2 N16 178.09(6) . 2_665 ?
N15 Mn2 N16 101.70(5) . 2_665 ?
N1 C1 N4 112.18(14) . . ?
N1 C1 N5 125.62(14) . . ?
N4 C1 N5 122.19(14) . . ?
N6 C2 N9 111.61(14) . . ?
N6 C2 N5 124.95(14) . . ?
N9 C2 N5 123.44(13) . . ?
N13 C3 N10 112.36(14) . . ?
N13 C3 N14 122.96(14) . . ?
N10 C3 N14 124.67(14) . . ?
N15 C4 N18 111.83(13) . . ?
N15 C4 N14 126.95(14) . . ?
N18 C4 N14 121.21(14) . . ?
C1 N1 N2 104.65(13) . . ?
C1 N1 Mn1 129.85(11) . . ?
N2 N1 Mn1 124.87(10) . . ?
N3 N2 N1 108.75(14) . . ?
N2 N3 N4 110.84(14) . . ?
C1 N4 N3 103.56(13) . . ?
C2 N5 C1 124.20(13) . . ?
C2 N5 H5 117.8(14) . . ?
C1 N5 H5 116.0(14) . . ?
C2 N6 N7 104.57(12) . . ?
C2 N6 Mn1 131.11(11) . . ?
N7 N6 Mn1 124.32(10) . . ?
N8 N7 N6 109.85(13) . . ?
N7 N8 N9 109.50(13) . . ?
C2 N9 N8 104.46(12) . . ?
C2 N9 Mn1 143.92(11) . 4_565 ?
N8 N9 Mn1 110.67(9) . 4_565 ?
C3 N10 N11 104.10(12) . . ?
C3 N10 Mn2 132.69(10) . . ?
N11 N10 Mn2 122.57(10) . . ?
N12 N11 N10 109.65(13) . . ?
N11 N12 N13 109.63(14) . . ?
C3 N13 N12 104.26(13) . . ?
C4 N14 C3 125.25(14) . . ?
C4 N14 H14 118.0(15) . . ?
C3 N14 H14 116.5(15) . . ?
C4 N15 N16 104.12(12) . . ?
C4 N15 Mn2 128.41(10) . . ?
N16 N15 Mn2 124.15(10) . . ?
N17 N16 N15 109.90(13) . . ?
N17 N16 Mn2 120.35(10) . 2_665 ?
N15 N16 Mn2 128.80(10) . 2_665 ?
N16 N17 N18 109.33(13) . . ?
C4 N18 N17 104.81(13) . . ?
Mn1 O1 H1WB 121(2) . . ?
Mn1 O1 H1WA 118(2) . . ?
H1WB O1 H1WA 103(3) . . ?
Mn1 O2 H2WB 114.1(16) . . ?
Mn1 O2 H2WA 130.9(18) . . ?
H2WB O2 H2WA 115(2) . . ?
Mn1 O3 H3WB 105.7(18) . . ?
Mn1 O3 H3WA 116.4(19) . . ?
H3WB O3 H3WA 105(3) . . ?
Mn2 O4 H4WB 122.4(15) . . ?
Mn2 O4 H4WA 128.5(18) . . ?
H4WB O4 H4WA 109(2) . . ?
Mn2 O5 H5WA 122.9(15) . . ?
Mn2 O5 H5WB 107(2) . . ?
H5WA O5 H5WB 107(2) . . ?
Mn2 O6 H6WB 114(2) . . ?
Mn2 O6 H6WA 115(2) . . ?
H6WB O6 H6WA 98(3) . . ?

loop_
_geom_bond_atom_site_label_1
_geom_bond_atom_site_label_2
_geom_bond_distance
_geom_bond_site_symmetry_2
_geom_bond_publ_flag
Mn1 O1 2.1375(14) . ?
Mn1 O2 2.1789(12) . ?
Mn1 O3 2.2189(12) . ?
Mn1 N1 2.2320(14) . ?
Mn1 N6 2.2319(13) . ?
Mn1 N9 2.2781(13) 4_465 ?
Mn2 O4 2.1586(13) . ?
Mn2 O6 2.1904(14) . ?
Mn2 O5 2.2007(13) . ?
Mn2 N10 2.2184(13) . ?
Mn2 N15 2.2530(13) . ?
Mn2 N16 2.2635(14) 2_665 ?
C1 N1 1.3330(19) . ?
C1 N4 1.333(2) . ?
C1 N5 1.372(2) . ?
C2 N6 1.3293(19) . ?
C2 N9 1.3375(19) . ?
C2 N5 1.362(2) . ?
C3 N13 1.325(2) . ?
C3 N10 1.3287(19) . ?
C3 N14 1.373(2) . ?
C4 N15 1.3315(19) . ?
C4 N18 1.338(2) . ?
C4 N14 1.371(2) . ?
N1 N2 1.359(2) . ?
N2 N3 1.294(2) . ?
N3 N4 1.356(2) . ?
N5 H5 0.84(2) . ?
N6 N7 1.3517(19) . ?
N7 N8 1.2952(19) . ?
N8 N9 1.3531(18) . ?
N9 Mn1 2.2781(13) 4_565 ?
N10 N11 1.3608(18) . ?
N11 N12 1.291(2) . ?
N12 N13 1.360(2) . ?
N14 H14 0.75(2) . ?
N15 N16 1.3593(18) . ?
N16 N17 1.3019(19) . ?
N16 Mn2 2.2635(14) 2_665 ?
N17 N18 1.3481(19) . ?
O1 H1WB 0.73(3) . ?
O1 H1WA 0.88(3) . ?
O2 H2WB 0.88(3) . ?
O2 H2WA 0.86(3) . ?
O3 H3WB 0.78(3) . ?
O3 H3WA 0.96(3) . ?
O4 H4WB 0.86(2) . ?
O4 H4WA 0.78(3) . ?
O5 H5WA 0.91(2) . ?
O5 H5WB 0.80(3) . ?
O6 H6WB 0.91(3) . ?
O6 H6WA 0.82(3) . ?
O7 H7WB 0.79(2) . ?
O8 H8WA 0.78(2) . ?
